data_9010330
loop_
_publ_author_name
'Kampf, A. R.'
'Pluth, J. J.'
'Chen, Y. S.'

_publ_section_title
;
 The crystal structure of meurigite
;
_journal_name_full 'American Mineralogist'
_journal_page_first 1518
_journal_page_last 1524
_journal_paper_doi 10.2138/am.2007.2486
_journal_volume 92
_journal_year 2007
_chemical_compound_source 'Santa Rita mine, Grant County, New Mexico'
_chemical_formula_sum 'Fe7.452 H21 K0.924 O37.435 P5.454'
_chemical_name_mineral Meurigite-K
_space_group_IT_number 15
_symmetry_space_group_name_Hall '-C 2yc'
_symmetry_space_group_name_H-M 'C 1 2/c 1'
_cell_angle_alpha 90
_cell_angle_beta 106.987
_cell_angle_gamma 90
_cell_formula_units_Z 4
_cell_length_a 29.018
_cell_length_b 5.1892
_cell_length_c 19.695
_cell_volume 2836.288
_database_code_amcsd 0004452
_exptl_crystal_density_diffrn 2.907
_cod_original_formula_sum 'K.924 Fe7.452 P5.454 O37.435 H21'
_cod_database_code 9010330

loop_
_space_group_symop_operation_xyz
x,y,z
1/2+x,1/2+y,z
x,-y,1/2+z
1/2+x,1/2-y,1/2+z
-x,y,1/2-z
1/2-x,1/2+y,1/2-z
-x,-y,-z
1/2-x,1/2-y,-z

loop_
_atom_site_aniso_label
_atom_site_aniso_U_11
_atom_site_aniso_U_22
_atom_site_aniso_U_33
_atom_site_aniso_U_12
_atom_site_aniso_U_13
_atom_site_aniso_U_23
K1 0.08700 0.15000 0.04100 0.05200 0.00100 0.00900
K2 0.07600 0.06900 0.03100 -0.03200 0.00500 0.01100
Fe1 0.00700 0.00400 0.00770 0.00060 0.00190 -0.00010
Fe2 0.00700 0.00430 0.00820 -0.00030 0.00220 0.00030
Fe3 0.00550 0.00440 0.00710 0.00010 0.00140 0.00000
Fe4 0.00680 0.00550 0.00880 -0.00080 0.00240 0.00050
P1 0.00510 0.00370 0.00640 -0.00040 0.00150 -0.00110
P2 0.00450 0.00090 0.00690 -0.00010 0.00240 -0.00060
P3 0.00590 0.00380 0.00760 -0.00080 0.00190 0.00090
O1 0.00800 0.01700 0.01600 -0.00200 0.00100 -0.00300
O2 0.01300 0.01400 0.01100 -0.00200 0.00300 -0.00100
O3 0.01600 0.01300 0.01700 0.00100 0.00500 -0.00600
O4 0.02100 0.00900 0.01700 -0.00200 0.00600 0.00400
O5 0.00900 0.01400 0.01900 0.00100 -0.00100 -0.00700
O6 0.02100 0.00700 0.01800 -0.00100 0.00900 0.00000
O7 0.01500 0.00800 0.01200 -0.00100 0.00400 0.00100
O8 0.01200 0.00900 0.01100 0.00100 0.00400 0.00100
O9 0.02100 0.01100 0.01700 0.00800 0.00700 0.00400
O10 0.01800 0.00800 0.01500 -0.00500 0.00400 0.00300
O11 0.01700 0.01200 0.01200 -0.00300 0.00400 0.00100
O12 0.00900 0.01900 0.01700 0.00100 0.00200 -0.00400
O-H1 0.00900 0.01200 0.02300 0.00100 0.00400 -0.00500
O-H2 0.01100 0.00800 0.01300 0.00100 0.00200 0.00100
O-H3 0.01300 0.00700 0.01400 -0.00200 0.00700 0.00000
O-H4 0.01200 0.01200 0.01200 0.00000 0.00000 0.00000
Wat1 0.01500 0.01600 0.01600 0.00500 0.00400 -0.00100
Wat2 0.03700 0.01600 0.01900 -0.01300 0.00400 0.00300
Wat3 0.06100 0.43200 0.01400 -0.09200 0.02100 -0.03000
Wat4 0.18300 0.12000 0.02500 0.00000 0.04500 0.02000

loop_
_atom_site_label
_atom_site_fract_x
_atom_site_fract_y
_atom_site_fract_z
_atom_site_occupancy
_atom_site_U_iso_or_equiv
_atom_site_type_symbol
_atom_site_attached_hydrogens
K1 0.43090 0.54800 0.47430 0.26400 0.09600 K 0
K2 0.41500 0.30800 0.46870 0.19800 0.06100 K 0
Fe1 0.32570 0.41570 0.63740 0.93700 0.00630 Fe 0
Fe2 0.37850 0.38370 0.78940 0.93800 0.00650 Fe 0
Fe3 0.45040 0.13960 0.66880 0.92200 0.00580 Fe 0
Fe4 0.29520 0.18750 0.87940 0.92900 0.00700 Fe 0
P1 0.35140 0.93140 0.54940 0.92700 0.00510 P 0
P2 0.30530 0.90430 0.73900 0.86600 0.00400 P 0
P3 0.44590 0.88150 0.81190 0.93400 0.00580 P 0
O1 0.40410 0.99780 0.58460 1.00000 0.01410 O 0
O2 0.34180 0.93910 0.46880 1.00000 0.01270 O 0
O3 0.31820 0.12430 0.57200 1.00000 0.01520 O 0
O4 0.33980 0.65840 0.57100 1.00000 0.01560 O 0
O5 0.25290 0.87700 0.69570 1.00000 0.01540 O 0
O6 0.31170 0.91290 0.82040 1.00000 0.01460 O 0
O7 0.32690 0.16190 0.71990 1.00000 0.01180 O 0
O8 0.33470 0.66910 0.72370 1.00000 0.01050 O 0
O9 0.41670 0.09660 0.83280 1.00000 0.01610 O 0
O10 0.42990 0.62210 0.83440 1.00000 0.01390 O 0
O11 0.43790 0.87380 0.73120 1.00000 0.01340 O 0
O12 0.50040 0.91520 0.64730 1.00000 0.01540 O 0
O-H1 0.25640 0.46810 0.60520 1.00000 0.01460 O 1
O-H2 0.39910 0.38340 0.69200 1.00000 0.01100 O 1
O-H3 0.34440 0.42400 0.86090 1.00000 0.01100 O 1
O-H4 0.50000 0.30410 0.75000 1.00000 0.01270 O 1
Wat1 0.27700 0.47440 0.94500 1.00000 0.01550 O 2
Wat2 0.46360 0.42870 0.60620 1.00000 0.02510 O 2
Wat3 0.45150 0.98700 0.48070 0.90300 0.16700 O 2
Wat4 0.50000 0.00000 0.50000 0.62900 0.10600 O 2

loop_
_cod_changelog_entry_id
_cod_changelog_entry_author
_cod_changelog_entry_date
_cod_changelog_entry_text
1
;cod-tools version 3.8.0
Id: cif_guess_AMCSD_atom_types 9581 2023-05-17 12:35:41Z saulius
;
2023-05-18T11:40:57+03:00
;Derived atom types and hydrogen counts
from atom names that follow the AMCSD naming convention
(Wat == water, O-H == hydroxyl).
;
2
;cod-tools version 3.10.1
Id: cif_fix_AMCSD_aniso_labels 10200 2024-08-01 14:09:44Z saulius
;
2024-08-02T12:21:29+03:00
;Changed the following '_atom_site_aniso_label' values:
'OH1' -> 'O-H1'
'OH2' -> 'O-H2'
'OH3' -> 'O-H3'
'OH4' -> 'O-H4'
;

loop_
_cod_related_entry_id
_cod_related_entry_database
_cod_related_entry_code
1 AMCSD 0004452
